data_4029106
loop_
_publ_author_name
'Vamos, Mitchell'
'Cosford, Nicholas D. P.'

_publ_section_title
;
 2-Aminopyridines via Reaction of Pyridine N-Oxides and Activated
 Isocyanides.
;
_journal_issue 5
_journal_name_full 'The Journal of organic chemistry'
_journal_page_first 2274
_journal_page_last 2280
_journal_paper_doi 10.1021/jo402693s
_journal_volume 79
_journal_year 2014
_chemical_formula_sum 'C11 H7 Br2 Cl N2'
_chemical_formula_weight 362.46
_chemical_name_systematic
; 
 ? 
;
_space_group_IT_number 19
_symmetry_cell_setting orthorhombic
_symmetry_space_group_name_Hall 'P 2ac 2ab'
_symmetry_space_group_name_H-M 'P 21 21 21'
_atom_sites_solution_hydrogens geom
_atom_sites_solution_primary direct
_atom_sites_solution_secondary difmap
_audit_creation_method SHELXL-97
_cell_angle_alpha 90.00
_cell_angle_beta 90.00
_cell_angle_gamma 90.00
_cell_formula_units_Z 4
_cell_length_a 3.8649(2)
_cell_length_b 11.0897(5)
_cell_length_c 26.1706(17)
_cell_measurement_reflns_used 2462
_cell_measurement_temperature 100(2)
_cell_measurement_theta_max 25.28
_cell_measurement_theta_min 2.97
_cell_volume 1121.69(11)
_computing_cell_refinement 'Bruker SAINT'
_computing_data_collection 'Bruker APEX2'
_computing_data_reduction 'Bruker SAINT'
_computing_molecular_graphics 'Bruker SHELXTL'
_computing_publication_material 'Bruker SHELXTL'
_computing_structure_refinement 'SHELXL-97 (Sheldrick, 1997)'
_computing_structure_solution 'SHELXS-97 (Sheldrick, 1990)'
_diffrn_ambient_temperature 100(2)
_diffrn_measured_fraction_theta_full 0.991
_diffrn_measured_fraction_theta_max 0.988
_diffrn_measurement_device_type 'Bruker APEX-II CCD'
_diffrn_measurement_method '\f and \w scans'
_diffrn_radiation_monochromator graphite
_diffrn_radiation_source 'fine-focus sealed tube'
_diffrn_radiation_type MoK\a
_diffrn_radiation_wavelength 0.71073
_diffrn_reflns_av_R_equivalents 0.0227
_diffrn_reflns_av_sigmaI/netI 0.0352
_diffrn_reflns_limit_h_max 4
_diffrn_reflns_limit_h_min -4
_diffrn_reflns_limit_k_max 13
_diffrn_reflns_limit_k_min -12
_diffrn_reflns_limit_l_max 30
_diffrn_reflns_limit_l_min -30
_diffrn_reflns_number 5960
_diffrn_reflns_theta_full 25.00
_diffrn_reflns_theta_max 25.29
_diffrn_reflns_theta_min 2.97
_exptl_absorpt_coefficient_mu 7.435
_exptl_absorpt_correction_T_max 0.7075
_exptl_absorpt_correction_T_min 0.3179
_exptl_absorpt_correction_type multi-scan
_exptl_absorpt_process_details SADABS
_exptl_crystal_colour colourless
_exptl_crystal_density_diffrn 2.146
_exptl_crystal_density_method 'not measured'
_exptl_crystal_description needle
_exptl_crystal_F_000 696
_exptl_crystal_size_max 0.20
_exptl_crystal_size_mid 0.10
_exptl_crystal_size_min 0.05
_refine_diff_density_max 0.399
_refine_diff_density_min -0.256
_refine_diff_density_rms 0.071
_refine_ls_abs_structure_details 'Flack H D (1983), Acta Cryst. A39, 876-881'
_refine_ls_abs_structure_Flack 0.024(9)
_refine_ls_extinction_method none
_refine_ls_goodness_of_fit_ref 1.069
_refine_ls_hydrogen_treatment constr
_refine_ls_matrix_type full
_refine_ls_number_parameters 145
_refine_ls_number_reflns 2008
_refine_ls_number_restraints 0
_refine_ls_restrained_S_all 1.069
_refine_ls_R_factor_all 0.0196
_refine_ls_R_factor_gt 0.0178
_refine_ls_shift/su_max 0.002
_refine_ls_shift/su_mean 0.000
_refine_ls_structure_factor_coef Fsqd
_refine_ls_weighting_details 'calc w=1/[\s^2^(Fo^2^)+(0.0000P)^2^+0.0000P] where P=(Fo^2^+2Fc^2^)/3'
_refine_ls_weighting_scheme calc
_refine_ls_wR_factor_gt 0.0399
_refine_ls_wR_factor_ref 0.0406
_reflns_number_gt 1931
_reflns_number_total 2008
_reflns_threshold_expression >2sigma(I)
_cod_data_source_file jo402693s_si_001.cif
_cod_data_source_block burn14
_cod_depositor_comments
;
The following automatic conversions were performed:

'_symmetry_cell_setting' value 'Orthorhombic' changed to
'orthorhombic' according to
/usr/data/users/saulius/crontab/automatic-downloads/current/ACS/lib/dictionaries/cif_core.dic
dictionary named 'cif_core.dic' version 2.4.2 from 2011-04-26.

Automatic conversion script
Id: cif_fix_values 2281 2013-09-26 08:29:07Z andrius 
;
_cod_original_sg_symbol_H-M P2(1)2(1)2(1)
_cod_database_code 4029106

loop_
_symmetry_equiv_pos_as_xyz
'x, y, z'
'x+1/2, -y+1/2, -z'
'-x, y+1/2, -z+1/2'
'-x+1/2, -y, z+1/2'

loop_
_atom_site_label
_atom_site_type_symbol
_atom_site_fract_x
_atom_site_fract_y
_atom_site_fract_z
_atom_site_U_iso_or_equiv
_atom_site_adp_type
_atom_site_occupancy
_atom_site_symmetry_multiplicity
_atom_site_calc_flag
_atom_site_refinement_flags
Br1 Br 0.15200(8) 0.39346(2) 0.505885(10) 0.01518(8) Uani 1 1 d .
Br2 Br 0.18383(7) 0.87273(2) 0.581319(10) 0.01418(8) Uani 1 1 d .
Cl1 Cl 1.0101(2) 0.67890(6) 0.88393(3) 0.01830(17) Uani 1 1 d .
N1 N 0.5431(6) 0.5471(2) 0.63696(9) 0.0131(5) Uani 1 1 d .
N2 N 0.5678(6) 0.74334(19) 0.66917(9) 0.0126(5) Uani 1 1 d .
H2 H 0.5588 0.8199 0.6605 0.015 Uiso 1 1 calc R
C1 C 0.2839(7) 0.5074(2) 0.55579(11) 0.0130(6) Uani 1 1 d .
C2 C 0.4496(7) 0.4704(3) 0.59977(10) 0.0124(6) Uani 1 1 d .
H2A H 0.4996 0.3871 0.6039 0.015 Uiso 1 1 calc R
C3 C 0.4690(8) 0.6636(3) 0.63164(10) 0.0126(6) Uani 1 1 d .
C4 C 0.6811(8) 0.7209(2) 0.71943(10) 0.0123(6) Uani 1 1 d .
C5 C 0.8409(8) 0.8155(2) 0.74531(10) 0.0134(6) Uani 1 1 d .
H5 H 0.8812 0.8893 0.7279 0.016 Uiso 1 1 calc R
C6 C 0.9419(7) 0.8046(3) 0.79564(11) 0.0139(6) Uani 1 1 d .
H6 H 1.0514 0.8697 0.8128 0.017 Uiso 1 1 calc R
C7 C 0.8803(8) 0.6969(2) 0.82046(10) 0.0137(6) Uani 1 1 d .
C8 C 0.7211(7) 0.6019(2) 0.79577(10) 0.0145(6) Uani 1 1 d .
H8 H 0.6801 0.5286 0.8136 0.017 Uiso 1 1 calc R
C9 C 0.6208(7) 0.6130(2) 0.74510(10) 0.0142(6) Uani 1 1 d .
H9 H 0.5120 0.5475 0.7281 0.017 Uiso 1 1 calc R
C10 C 0.2978(7) 0.7069(2) 0.58773(10) 0.0117(6) Uani 1 1 d .
C11 C 0.2048(7) 0.6287(2) 0.54925(10) 0.0112(6) Uani 1 1 d .
H11 H 0.0907 0.6566 0.5193 0.013 Uiso 1 1 calc R

loop_
_atom_site_aniso_label
_atom_site_aniso_U_11
_atom_site_aniso_U_22
_atom_site_aniso_U_33
_atom_site_aniso_U_23
_atom_site_aniso_U_13
_atom_site_aniso_U_12
Br1 0.01815(14) 0.01490(14) 0.01248(14) -0.00415(11) -0.00133(12) -0.00047(12)
Br2 0.01716(14) 0.01193(13) 0.01346(14) 0.00142(11) -0.00047(12) 0.00168(12)
Cl1 0.0238(4) 0.0201(4) 0.0111(3) 0.0002(3) -0.0045(3) -0.0015(3)
N1 0.0167(13) 0.0115(12) 0.0110(12) 0.0005(10) 0.0022(11) 0.0011(10)
N2 0.0218(14) 0.0061(11) 0.0100(12) 0.0004(9) -0.0006(11) -0.0010(10)
C1 0.0128(15) 0.0146(14) 0.0116(14) -0.0044(11) 0.0033(12) -0.0032(12)
C2 0.0126(14) 0.0104(13) 0.0143(14) -0.0017(12) 0.0024(12) 0.0023(11)
C3 0.0141(14) 0.0175(15) 0.0064(13) 0.0010(12) 0.0016(12) -0.0016(12)
C4 0.0122(13) 0.0147(13) 0.0101(14) 0.0003(11) 0.0025(14) 0.0024(14)
C5 0.0154(14) 0.0115(13) 0.0132(14) -0.0005(11) 0.0009(14) -0.0002(14)
C6 0.0130(14) 0.0129(15) 0.0158(15) -0.0058(12) -0.0029(12) -0.0009(11)
C7 0.0183(16) 0.0157(14) 0.0072(14) -0.0016(11) -0.0003(13) 0.0015(13)
C8 0.0185(15) 0.0115(13) 0.0134(14) 0.0003(11) 0.0020(12) -0.0007(12)
C9 0.0139(14) 0.0144(14) 0.0144(14) -0.0056(12) -0.0001(12) -0.0005(13)
C10 0.0101(13) 0.0122(13) 0.0128(14) 0.0010(11) 0.0035(13) 0.0018(12)
C11 0.0090(13) 0.0163(14) 0.0082(13) 0.0023(11) 0.0005(11) -0.0031(12)

loop_
_atom_type_symbol
_atom_type_description
_atom_type_scat_dispersion_real
_atom_type_scat_dispersion_imag
_atom_type_scat_source
C C 0.0033 0.0016 'International Tables Vol C Tables 4.2.6.8 and 6.1.1.4'
H H 0.0000 0.0000 'International Tables Vol C Tables 4.2.6.8 and 6.1.1.4'
N N 0.0061 0.0033 'International Tables Vol C Tables 4.2.6.8 and 6.1.1.4'
Cl Cl 0.1484 0.1585 'International Tables Vol C Tables 4.2.6.8 and 6.1.1.4'
Br Br -0.2901 2.4595 'International Tables Vol C Tables 4.2.6.8 and 6.1.1.4'

loop_
_geom_angle_atom_site_label_1
_geom_angle_atom_site_label_2
_geom_angle_atom_site_label_3
_geom_angle
C3 N1 C2 118.8(2)
C3 N2 C4 129.8(2)
C2 C1 C11 119.5(2)
C2 C1 Br1 120.2(2)
C11 C1 Br1 120.2(2)
N1 C2 C1 122.8(3)
N1 C3 N2 119.3(2)
N1 C3 C10 121.1(3)
N2 C3 C10 119.5(3)
C9 C4 C5 119.1(2)
C9 C4 N2 123.4(3)
C5 C4 N2 117.3(2)
C6 C5 C4 121.6(3)
C5 C6 C7 118.4(3)
C6 C7 C8 121.1(3)
C6 C7 Cl1 119.8(2)
C8 C7 Cl1 119.1(2)
C7 C8 C9 120.3(3)
C8 C9 C4 119.4(3)
C11 C10 C3 120.3(2)
C11 C10 Br2 119.0(2)
C3 C10 Br2 120.7(2)
C10 C11 C1 117.5(2)

loop_
_geom_bond_atom_site_label_1
_geom_bond_atom_site_label_2
_geom_bond_distance
Br1 C1 1.888(3)
Br2 C10 1.898(3)
Cl1 C7 1.747(3)
N1 C3 1.331(4)
N1 C2 1.342(4)
N2 C3 1.376(4)
N2 C4 1.409(3)
C1 C2 1.379(4)
C1 C11 1.390(4)
C3 C10 1.410(4)
C4 C9 1.392(4)
C4 C5 1.393(4)
C5 C6 1.379(4)
C6 C7 1.381(4)
C7 C8 1.381(4)
C8 C9 1.387(4)
C10 C11 1.377(4)
